data_1554409
loop_
_publ_author_name
'Yang, Binmiao'
'Zhai, Xuejie'
'Feng, Shubo'
'Shao, Zhihui'

_publ_section_title
;
 Dearomatization of naphthols using oxy-allyl cations: efficient
 construction of \a-all-carbon quaternary center-containing
 2-(2-oxocycloalkyl)cycloalkyl diketones
;
_journal_issue 19
_journal_name_full 'Organic Chemistry Frontiers'
_journal_page_first 2794
_journal_paper_doi 10.1039/C8QO00783G
_journal_volume 5
_journal_year 2018
_chemical_formula_sum 'C18 H18 O2'
_chemical_formula_weight 266.32
_space_group_crystal_system monoclinic
_space_group_IT_number 14
_space_group_name_Hall '-P 2yn'
_space_group_name_H-M_alt 'P 1 21/n 1'
_atom_sites_solution_hydrogens geom
_audit_creation_method SHELXL-2014/7
_audit_update_record
;
2018-03-22 deposited with the CCDC.
2018-08-28 downloaded from the CCDC.
;
_cell_angle_alpha 90
_cell_angle_beta 94.793(2)
_cell_angle_gamma 90
_cell_formula_units_Z 4
_cell_length_a 9.0575(17)
_cell_length_b 12.288(2)
_cell_length_c 12.993(3)
_cell_measurement_reflns_used 2014
_cell_measurement_temperature 293(2)
_cell_measurement_theta_max 23.2580
_cell_measurement_theta_min 2.2850
_cell_volume 1441.0(5)
_computing_cell_refinement 'Bruker SMART'
_computing_data_collection 'Bruker SMART'
_computing_data_reduction 'Bruker SAINT'
_computing_molecular_graphics 'SHELXL-2014/7 (Sheldrick, 2014)'
_computing_publication_material 'SHELXL-2014/7 (Sheldrick, 2014)'
_computing_structure_refinement 'SHELXL-2014/7 (Sheldrick, 2014)'
_computing_structure_solution 'SHELXL-2014/7 (Sheldrick, 2014)'
_diffrn_ambient_temperature 293(2)
_diffrn_measured_fraction_theta_full 0.997
_diffrn_measured_fraction_theta_max 0.997
_diffrn_measurement_device_type 'CCD area detector'
_diffrn_measurement_method 'phi and omega scans'
_diffrn_radiation_type MoK\a
_diffrn_radiation_wavelength 0.71073
_diffrn_reflns_av_R_equivalents 0.0388
_diffrn_reflns_av_unetI/netI 0.0392
_diffrn_reflns_Laue_measured_fraction_full 0.997
_diffrn_reflns_Laue_measured_fraction_max 0.997
_diffrn_reflns_limit_h_max 10
_diffrn_reflns_limit_h_min -10
_diffrn_reflns_limit_k_max 14
_diffrn_reflns_limit_k_min -14
_diffrn_reflns_limit_l_max 9
_diffrn_reflns_limit_l_min -15
_diffrn_reflns_number 7950
_diffrn_reflns_point_group_measured_fraction_full 0.997
_diffrn_reflns_point_group_measured_fraction_max 0.997
_diffrn_reflns_theta_full 24.997
_diffrn_reflns_theta_max 24.997
_diffrn_reflns_theta_min 2.641
_diffrn_source 'fine-focus sealed tube'
_exptl_absorpt_coefficient_mu 0.079
_exptl_absorpt_correction_type multi-scan
_exptl_crystal_colour colorless
_exptl_crystal_density_diffrn 1.228
_exptl_crystal_description block
_exptl_crystal_F_000 568
_exptl_crystal_size_max 0.450
_exptl_crystal_size_mid 0.330
_exptl_crystal_size_min 0.300
_refine_diff_density_max 0.318
_refine_diff_density_min -0.234
_refine_diff_density_rms 0.041
_refine_ls_extinction_method none
_refine_ls_goodness_of_fit_ref 1.095
_refine_ls_hydrogen_treatment constr
_refine_ls_matrix_type full
_refine_ls_number_parameters 181
_refine_ls_number_reflns 2537
_refine_ls_number_restraints 0
_refine_ls_restrained_S_all 1.095
_refine_ls_R_factor_all 0.0735
_refine_ls_R_factor_gt 0.0518
_refine_ls_shift/su_max 0.000
_refine_ls_shift/su_mean 0.000
_refine_ls_structure_factor_coef Fsqd
_refine_ls_weighting_details 'w=1/[\s^2^(Fo^2^)+(0.0786P)^2^+0.1985P] where P=(Fo^2^+2Fc^2^)/3'
_refine_ls_weighting_scheme calc
_refine_ls_wR_factor_gt 0.1412
_refine_ls_wR_factor_ref 0.1550
_reflns_Friedel_coverage 0.000
_reflns_number_gt 1818
_reflns_number_total 2537
_reflns_threshold_expression 'I > 2\s(I)'
_cod_data_source_file c8qo00783g2.cif
_cod_data_source_block 1
_cod_original_cell_volume 1441.1(5)
_cod_original_sg_symbol_H-M 'P 21/n'
_cod_database_code 1554409
_shelx_shelxl_version_number 2014/7
_shelx_space_group_comment
;
The symmetry employed for this shelxl refinement is uniquely defined
by the following loop, which should always be used as a source of
symmetry information in preference to the above space-group names.
They are only intended as comments.
;
_shelx_estimated_absorpt_t_min 0.965
_shelx_estimated_absorpt_t_max 0.977

loop_
_space_group_symop_operation_xyz
'x, y, z'
'-x+1/2, y+1/2, -z+1/2'
'-x, -y, -z'
'x-1/2, -y-1/2, z-1/2'

loop_
_atom_site_label
_atom_site_type_symbol
_atom_site_fract_x
_atom_site_fract_y
_atom_site_fract_z
_atom_site_U_iso_or_equiv
_atom_site_adp_type
_atom_site_occupancy
_atom_site_site_symmetry_order
_atom_site_calc_flag
_atom_site_refinement_flags_posn
_atom_site_refinement_flags_adp
O1 O 0.24768(17) 0.93906(15) 0.99441(12) 0.0648(5) Uani 1 1 d . .
O2 O -0.22845(15) 0.87719(12) 0.78784(14) 0.0683(5) Uani 1 1 d . .
C1 C 0.11489(19) 0.87371(14) 0.83944(14) 0.0366(5) Uani 1 1 d . .
C2 C 0.2541(2) 0.91845(16) 0.90325(16) 0.0433(5) Uani 1 1 d . .
C3 C 0.3888(2) 0.93817(17) 0.85262(18) 0.0494(5) Uani 1 1 d . .
H3 H 0.4696 0.9701 0.8898 0.059 Uiso 1 1 calc R U
C4 C 0.3987(2) 0.91152(17) 0.75465(18) 0.0497(6) Uani 1 1 d . .
H4 H 0.4864 0.9273 0.7253 0.060 Uiso 1 1 calc R U
C5 C 0.2803(2) 0.85907(15) 0.69057(15) 0.0403(5) Uani 1 1 d . .
C6 C 0.3031(2) 0.82636(19) 0.59002(17) 0.0544(6) Uani 1 1 d . .
H6 H 0.3917 0.8440 0.5627 0.065 Uiso 1 1 calc R U
C7 C 0.1979(3) 0.7690(2) 0.53101(18) 0.0631(7) Uani 1 1 d . .
H7 H 0.2152 0.7469 0.4646 0.076 Uiso 1 1 calc R U
C8 C 0.0661(3) 0.7444(2) 0.57111(19) 0.0648(7) Uani 1 1 d . .
H8 H -0.0056 0.7048 0.5318 0.078 Uiso 1 1 calc R U
C9 C 0.0396(2) 0.77807(18) 0.66931(17) 0.0529(6) Uani 1 1 d . .
H9 H -0.0508 0.7616 0.6947 0.063 Uiso 1 1 calc R U
C10 C 0.1451(2) 0.83620(14) 0.73127(14) 0.0366(5) Uani 1 1 d . .
C11 C 0.00574(19) 0.97205(14) 0.83415(15) 0.0389(5) Uani 1 1 d . .
H11 H -0.0048 0.9929 0.9060 0.047 Uiso 1 1 calc R U
C12 C 0.0581(2) 1.07461(16) 0.78110(19) 0.0530(6) Uani 1 1 d . .
H12A H 0.1330 1.1124 0.8253 0.064 Uiso 1 1 calc R U
H12B H 0.0988 1.0566 0.7165 0.064 Uiso 1 1 calc R U
C13 C -0.0802(3) 1.14355(18) 0.7622(2) 0.0624(7) Uani 1 1 d . .
H13A H -0.1013 1.1826 0.8242 0.075 Uiso 1 1 calc R U
H13B H -0.0701 1.1954 0.7070 0.075 Uiso 1 1 calc R U
C14 C -0.1999(3) 1.0610(2) 0.7321(2) 0.0755(8) Uani 1 1 d . .
H14A H -0.2941 1.0848 0.7547 0.091 Uiso 1 1 calc R U
H14B H -0.2108 1.0514 0.6578 0.091 Uiso 1 1 calc R U
C15 C -0.1517(2) 0.95657(16) 0.78463(17) 0.0474(5) Uani 1 1 d . .
C16 C 0.0538(2) 0.77838(16) 0.90224(17) 0.0486(5) Uani 1 1 d . .
H16A H 0.0407 0.8037 0.9716 0.058 Uiso 1 1 calc R U
H16B H -0.0428 0.7576 0.8704 0.058 Uiso 1 1 calc R U
C17 C 0.1520(3) 0.6802(2) 0.9089(2) 0.0676(7) Uani 1 1 d . .
H17 H 0.1695 0.6487 0.8460 0.081 Uiso 1 1 calc R U
C18 C 0.2141(4) 0.6345(2) 0.9875(3) 0.0920(10) Uani 1 1 d . .
H18A H 0.2014 0.6617 1.0529 0.110 Uiso 1 1 calc R U
H18B H 0.2728 0.5733 0.9802 0.110 Uiso 1 1 calc R U

loop_
_atom_site_aniso_label
_atom_site_aniso_U_11
_atom_site_aniso_U_22
_atom_site_aniso_U_33
_atom_site_aniso_U_23
_atom_site_aniso_U_13
_atom_site_aniso_U_12
O1 0.0611(10) 0.0892(12) 0.0427(10) -0.0122(8) -0.0031(7) 0.0047(8)
O2 0.0366(8) 0.0606(10) 0.1073(15) 0.0033(9) 0.0044(8) -0.0079(7)
C1 0.0316(9) 0.0402(10) 0.0384(11) 0.0007(8) 0.0047(8) 0.0014(8)
C2 0.0430(11) 0.0455(11) 0.0407(12) -0.0017(9) -0.0007(9) 0.0065(9)
C3 0.0337(10) 0.0536(12) 0.0598(15) -0.0040(11) -0.0031(9) -0.0054(9)
C4 0.0336(11) 0.0539(12) 0.0628(15) 0.0022(11) 0.0110(9) -0.0032(9)
C5 0.0367(10) 0.0408(10) 0.0446(12) 0.0013(9) 0.0093(8) 0.0055(8)
C6 0.0526(13) 0.0636(14) 0.0494(13) 0.0006(11) 0.0178(10) 0.0108(11)
C7 0.0689(16) 0.0782(16) 0.0426(13) -0.0120(12) 0.0066(12) 0.0208(13)
C8 0.0576(14) 0.0741(16) 0.0606(16) -0.0277(13) -0.0081(12) 0.0049(12)
C9 0.0406(11) 0.0601(13) 0.0581(14) -0.0163(11) 0.0048(10) -0.0034(10)
C10 0.0343(10) 0.0359(9) 0.0397(11) -0.0012(8) 0.0042(8) 0.0031(8)
C11 0.0364(10) 0.0415(10) 0.0389(11) -0.0036(9) 0.0043(8) 0.0024(8)
C12 0.0481(12) 0.0398(11) 0.0709(16) 0.0006(10) 0.0050(10) -0.0011(9)
C13 0.0678(15) 0.0469(12) 0.0702(16) 0.0037(12) -0.0067(12) 0.0068(11)
C14 0.0624(15) 0.0614(15) 0.098(2) 0.0114(14) -0.0222(14) 0.0052(12)
C15 0.0368(11) 0.0482(11) 0.0576(14) -0.0028(10) 0.0061(9) 0.0031(9)
C16 0.0449(11) 0.0524(12) 0.0499(13) 0.0103(10) 0.0122(9) 0.0013(9)
C17 0.0701(16) 0.0594(14) 0.0753(18) 0.0189(13) 0.0187(14) 0.0105(12)
C18 0.099(2) 0.0788(19) 0.099(2) 0.0247(18) 0.0164(18) 0.0243(17)

loop_
_atom_type_symbol
_atom_type_description
_atom_type_scat_dispersion_real
_atom_type_scat_dispersion_imag
_atom_type_scat_source
C C 0.0033 0.0016 'International Tables Vol C Tables 4.2.6.8 and 6.1.1.4'
H H 0.0000 0.0000 'International Tables Vol C Tables 4.2.6.8 and 6.1.1.4'
O O 0.0106 0.0060 'International Tables Vol C Tables 4.2.6.8 and 6.1.1.4'

loop_
_geom_angle_atom_site_label_1
_geom_angle_atom_site_label_2
_geom_angle_atom_site_label_3
_geom_angle
C10 C1 C2 113.54(15)
C10 C1 C16 110.78(15)
C2 C1 C16 107.19(16)
C10 C1 C11 110.82(15)
C2 C1 C11 103.47(14)
C16 C1 C11 110.78(14)
O1 C2 C3 121.02(19)
O1 C2 C1 119.44(18)
C3 C2 C1 119.52(18)
C4 C3 C2 121.35(19)
C4 C3 H3 119.3
C2 C3 H3 119.3
C3 C4 C5 123.68(19)
C3 C4 H4 118.2
C5 C4 H4 118.2
C6 C5 C10 119.77(19)
C6 C5 C4 120.23(18)
C10 C5 C4 119.93(18)
C7 C6 C5 121.4(2)
C7 C6 H6 119.3
C5 C6 H6 119.3
C6 C7 C8 119.1(2)
C6 C7 H7 120.4
C8 C7 H7 120.4
C7 C8 C9 120.5(2)
C7 C8 H8 119.7
C9 C8 H8 119.7
C8 C9 C10 121.5(2)
C8 C9 H9 119.2
C10 C9 H9 119.2
C9 C10 C5 117.58(18)
C9 C10 C1 121.34(16)
C5 C10 C1 121.09(17)
C15 C11 C12 103.09(16)
C15 C11 C1 119.25(15)
C12 C11 C1 116.02(15)
C15 C11 H11 105.8
C12 C11 H11 105.8
C1 C11 H11 105.8
C13 C12 C11 104.49(16)
C13 C12 H12A 110.9
C11 C12 H12A 110.9
C13 C12 H12B 110.9
C11 C12 H12B 110.9
H12A C12 H12B 108.9
C14 C13 C12 103.45(18)
C14 C13 H13A 111.1
C12 C13 H13A 111.1
C14 C13 H13B 111.1
C12 C13 H13B 111.1
H13A C13 H13B 109.0
C15 C14 C13 106.29(19)
C15 C14 H14A 110.5
C13 C14 H14A 110.5
C15 C14 H14B 110.5
C13 C14 H14B 110.5
H14A C14 H14B 108.7
O2 C15 C14 124.28(19)
O2 C15 C11 127.57(19)
C14 C15 C11 108.13(17)
C17 C16 C1 113.67(16)
C17 C16 H16A 108.8
C1 C16 H16A 108.8
C17 C16 H16B 108.8
C1 C16 H16B 108.8
H16A C16 H16B 107.7
C18 C17 C16 129.1(3)
C18 C17 H17 115.4
C16 C17 H17 115.4
C17 C18 H18A 120.0
C17 C18 H18B 120.0
H18A C18 H18B 120.0

loop_
_geom_bond_atom_site_label_1
_geom_bond_atom_site_label_2
_geom_bond_distance
O1 C2 1.217(2)
O2 C15 1.200(2)
C1 C10 1.525(3)
C1 C2 1.550(3)
C1 C16 1.556(3)
C1 C11 1.559(2)
C2 C3 1.454(3)
C3 C4 1.325(3)
C3 H3 0.9300
C4 C5 1.452(3)
C4 H4 0.9300
C5 C6 1.399(3)
C5 C10 1.402(3)
C6 C7 1.368(3)
C6 H6 0.9300
C7 C8 1.375(3)
C7 H7 0.9300
C8 C9 1.381(3)
C8 H8 0.9300
C9 C10 1.394(3)
C9 H9 0.9300
C11 C15 1.527(3)
C11 C12 1.531(3)
C11 H11 0.9800
C12 C13 1.515(3)
C12 H12A 0.9700
C12 H12B 0.9700
C13 C14 1.512(3)
C13 H13A 0.9700
C13 H13B 0.9700
C14 C15 1.502(3)
C14 H14A 0.9700
C14 H14B 0.9700
C16 C17 1.497(3)
C16 H16A 0.9700
C16 H16B 0.9700
C17 C18 1.257(4)
C17 H17 0.9300
C18 H18A 0.9300
C18 H18B 0.9300

loop_
_geom_torsion_atom_site_label_1
_geom_torsion_atom_site_label_2
_geom_torsion_atom_site_label_3
_geom_torsion_atom_site_label_4
_geom_torsion
C10 C1 C2 O1 -171.58(17)
C16 C1 C2 O1 -48.9(2)
C11 C1 C2 O1 68.2(2)
C10 C1 C2 C3 10.2(2)
C16 C1 C2 C3 132.90(18)
C11 C1 C2 C3 -109.98(18)
O1 C2 C3 C4 177.0(2)
C1 C2 C3 C4 -4.8(3)
C2 C3 C4 C5 -1.5(3)
C3 C4 C5 C6 -175.3(2)
C3 C4 C5 C10 1.5(3)
C10 C5 C6 C7 -2.2(3)
C4 C5 C6 C7 174.6(2)
C5 C6 C7 C8 0.9(4)
C6 C7 C8 C9 0.6(4)
C7 C8 C9 C10 -0.9(4)
C8 C9 C10 C5 -0.3(3)
C8 C9 C10 C1 179.7(2)
C6 C5 C10 C9 1.8(3)
C4 C5 C10 C9 -174.98(18)
C6 C5 C10 C1 -178.14(17)
C4 C5 C10 C1 5.0(3)
C2 C1 C10 C9 169.65(17)
C16 C1 C10 C9 49.0(2)
C11 C1 C10 C9 -74.4(2)
C2 C1 C10 C5 -10.4(2)
C16 C1 C10 C5 -131.04(18)
C11 C1 C10 C5 105.58(19)
C10 C1 C11 C15 63.3(2)
C2 C1 C11 C15 -174.67(16)
C16 C1 C11 C15 -60.1(2)
C10 C1 C11 C12 -60.9(2)
C2 C1 C11 C12 61.1(2)
C16 C1 C11 C12 175.70(17)
C15 C11 C12 C13 33.6(2)
C1 C11 C12 C13 165.76(18)
C11 C12 C13 C14 -38.6(2)
C12 C13 C14 C15 28.3(3)
C13 C14 C15 O2 170.7(2)
C13 C14 C15 C11 -7.5(3)
C12 C11 C15 O2 165.9(2)
C1 C11 C15 O2 35.6(3)
C12 C11 C15 C14 -16.0(2)
C1 C11 C15 C14 -146.3(2)
C10 C1 C16 C17 55.6(2)
C2 C1 C16 C17 -68.8(2)
C11 C1 C16 C17 178.98(19)
C1 C16 C17 C18 120.0(3)
